data_4332633
loop_
_publ_author_name
'Li, Lei'
'Murthy, Narasimha N.'
'Telser, Joshua'
'Zakharov, Lev. N.'
'Yap, Glenn P. A.'
'Rheingold, Arnold L.'
'Karlin, Kenneth D.'
'Rokita, Steven E.'

_publ_section_title
;
 Targeted Guanine Oxidation by a Dinuclear Copper(II) Complex at Single
 Stranded/Double Stranded DNA Junctions
;
_journal_issue 18
_journal_name_full 'Inorganic Chemistry'
_journal_page_first 7144
_journal_page_last 7159
_journal_paper_doi 10.1021/ic0605930
_journal_volume 45
_journal_year 2006
_chemical_formula_sum 'C22 H29 Cl2 Cu N3 O11'
_chemical_formula_weight 645.92
_chemical_name_systematic
;
  ?
;
_space_group_IT_number 14
_symmetry_cell_setting monoclinic
_symmetry_space_group_name_Hall '-P 2ybc'
_symmetry_space_group_name_H-M 'P 1 21/c 1'
_atom_sites_solution_hydrogens geom
_atom_sites_solution_primary direct
_atom_sites_solution_secondary difmap
_audit_creation_method SHELXL-97
_cell_angle_alpha 90.00
_cell_angle_beta 94.245(7)
_cell_angle_gamma 90.00
_cell_formula_units_Z 4
_cell_length_a 16.660(8)
_cell_length_b 9.866(5)
_cell_length_c 16.495(8)
_cell_measurement_reflns_used 226
_cell_measurement_temperature 150(2)
_cell_measurement_theta_max 28.23
_cell_measurement_theta_min 2.40
_cell_volume 2704(2)
_computing_cell_refinement 'SMART, Bruker (2000)'
_computing_data_collection 'SMART, Bruker (2000)'
_computing_data_reduction 'XPREP, Bruker (2000)'
_computing_molecular_graphics 'SHELXTL, Bruker (2000)'
_computing_publication_material 'SHELXTL, Bruker (2000)'
_computing_structure_refinement 'SHELXL-97 (Sheldrick, 1997)'
_computing_structure_solution 'SHELXS-97 (Sheldrick, 1990)'
_diffrn_ambient_temperature 150(2)
_diffrn_detector_area_resol_mean 836.6
_diffrn_measured_fraction_theta_full 0.865
_diffrn_measured_fraction_theta_max 0.865
_diffrn_measurement_device_type 'CCD area detector'
_diffrn_measurement_method \w
_diffrn_radiation_monochromator graphite
_diffrn_radiation_source 'fine-focus sealed tube'
_diffrn_radiation_type MoK\a
_diffrn_radiation_wavelength 0.71073
_diffrn_reflns_av_R_equivalents 0.0245
_diffrn_reflns_av_sigmaI/netI 0.0359
_diffrn_reflns_limit_h_max 20
_diffrn_reflns_limit_h_min -21
_diffrn_reflns_limit_k_max 12
_diffrn_reflns_limit_k_min -11
_diffrn_reflns_limit_l_max 20
_diffrn_reflns_limit_l_min -9
_diffrn_reflns_number 12861
_diffrn_reflns_theta_full 28.23
_diffrn_reflns_theta_max 28.23
_diffrn_reflns_theta_min 2.40
_diffrn_standards_decay_% 1
_exptl_absorpt_coefficient_mu 1.069
_exptl_absorpt_correction_T_max 0.9007
_exptl_absorpt_correction_T_min 0.8147
_exptl_absorpt_correction_type multi-scan
_exptl_absorpt_process_details 'SADABS, Bruker (2000)'
_exptl_crystal_colour blue
_exptl_crystal_density_diffrn 1.587
_exptl_crystal_density_method 'not measured'
_exptl_crystal_description block
_exptl_crystal_F_000 1332
_exptl_crystal_size_max 0.20
_exptl_crystal_size_mid 0.10
_exptl_crystal_size_min 0.10
_refine_diff_density_max 0.706
_refine_diff_density_min -0.553
_refine_diff_density_rms 0.080
_refine_ls_extinction_method none
_refine_ls_goodness_of_fit_ref 1.052
_refine_ls_hydrogen_treatment constr
_refine_ls_matrix_type full
_refine_ls_number_parameters 352
_refine_ls_number_reflns 5766
_refine_ls_number_restraints 0
_refine_ls_restrained_S_all 1.052
_refine_ls_R_factor_all 0.0503
_refine_ls_R_factor_gt 0.0422
_refine_ls_shift/su_max 0.003
_refine_ls_shift/su_mean 0.000
_refine_ls_structure_factor_coef Fsqd
_refine_ls_weighting_details 'calc w=1/[\s^2^(Fo^2^)+(0.0548P)^2^+2.5323P] where P=(Fo^2^+2Fc^2^)/3'
_refine_ls_weighting_scheme calc
_refine_ls_wR_factor_gt 0.1058
_refine_ls_wR_factor_ref 0.1111
_reflns_number_gt 4983
_reflns_number_total 5766
_reflns_threshold_expression 2sigma(I)
_cod_data_source_file ic0605930sup5.cif
_cod_data_source_block kenk002a
_cod_depositor_comments
;
The following automatic conversions were performed:

'_symmetry_cell_setting' value 'Monoclinic' changed to 'monoclinic'
according to /home/saulius/struct/CIF-dictionaries/cif_core.dic
dictionary named 'cif_core.dic' version 2.4.2 from 2011-04-26.

Automatic conversion script
Id: cif_fix_values 1891 2012-01-12 08:04:46Z andrius 
;
_cod_original_sg_symbol_H-M P2(1)/c
_cod_database_code 4332633

loop_
_symmetry_equiv_pos_as_xyz
'x, y, z'
'-x, y+1/2, -z+1/2'
'-x, -y, -z'
'x, -y-1/2, z-1/2'

loop_
_atom_site_label
_atom_site_type_symbol
_atom_site_fract_x
_atom_site_fract_y
_atom_site_fract_z
_atom_site_U_iso_or_equiv
_atom_site_adp_type
_atom_site_occupancy
_atom_site_symmetry_multiplicity
_atom_site_calc_flag
_atom_site_refinement_flags
Cu Cu 0.164208(18) 0.12751(3) 0.161576(18) 0.01851(10) Uani 1 1 d .
N1 N 0.21454(13) 0.0828(2) 0.27153(13) 0.0214(5) Uani 1 1 d .
N2 N 0.11521(13) 0.2197(2) 0.06186(13) 0.0200(5) Uani 1 1 d .
N3 N 0.20730(12) 0.3168(2) 0.18945(13) 0.0176(4) Uani 1 1 d .
O1 O 0.28366(11) 0.11297(19) 0.10549(12) 0.0253(4) Uani 1 1 d .
H1B H 0.3102 0.0615 0.0769 0.038 Uiso 1 1 calc R
O2 O 0.12149(12) -0.05537(19) 0.13394(12) 0.0270(4) Uani 1 1 d .
O3 O 0.03702(12) 0.1875(2) 0.23129(12) 0.0352(5) Uani 1 1 d .
O4 O -0.09573(13) 0.2179(2) 0.26691(13) 0.0363(5) Uani 1 1 d .
O5 O -0.06730(15) 0.0599(3) 0.16776(17) 0.0540(7) Uani 1 1 d .
O6 O -0.05776(15) 0.2906(3) 0.13905(16) 0.0557(7) Uani 1 1 d .
O7 O 0.27743(16) 0.5927(3) 0.3882(2) 0.0710(10) Uani 1 1 d .
O8 O 0.38477(18) 0.4470(3) 0.4151(2) 0.0649(8) Uani 1 1 d .
O9 O 0.3403(3) 0.5882(3) 0.51766(17) 0.0864(13) Uani 1 1 d .
O10 O 0.40631(14) 0.6812(2) 0.41206(13) 0.0379(5) Uani 1 1 d .
O11 O 0.16073(14) 0.8049(2) 0.00707(14) 0.0408(6) Uani 1 1 d .
Cl1 Cl -0.04616(4) 0.19045(7) 0.20072(4) 0.02324(15) Uani 1 1 d .
Cl2 Cl 0.35420(4) 0.57593(7) 0.43264(4) 0.03099(18) Uani 1 1 d .
C1 C 0.23471(16) -0.0404(3) 0.30158(18) 0.0267(6) Uani 1 1 d .
H1A H 0.2220 -0.1182 0.2692 0.032 Uiso 1 1 calc R
C2 C 0.27326(18) -0.0574(3) 0.37787(19) 0.0326(7) Uani 1 1 d .
H2A H 0.2864 -0.1455 0.3980 0.039 Uiso 1 1 calc R
C3 C 0.29232(18) 0.0555(3) 0.42423(18) 0.0327(7) Uani 1 1 d .
H3A H 0.3183 0.0459 0.4772 0.039 Uiso 1 1 calc R
C4 C 0.27358(17) 0.1827(3) 0.39360(17) 0.0278(6) Uani 1 1 d .
H4A H 0.2874 0.2615 0.4246 0.033 Uiso 1 1 calc R
C5 C 0.23427(15) 0.1934(3) 0.31683(16) 0.0203(5) Uani 1 1 d .
C6 C 0.20840(16) 0.3268(3) 0.27996(15) 0.0206(5) Uani 1 1 d .
H6A H 0.1541 0.3505 0.2960 0.025 Uiso 1 1 calc R
H6B H 0.2462 0.3989 0.2999 0.025 Uiso 1 1 calc R
C7 C 0.08475(16) 0.1623(3) -0.00723(16) 0.0243(6) Uani 1 1 d .
H7A H 0.0813 0.0662 -0.0100 0.029 Uiso 1 1 calc R
C8 C 0.05824(16) 0.2370(3) -0.07444(17) 0.0262(6) Uani 1 1 d .
H8A H 0.0356 0.1934 -0.1221 0.031 Uiso 1 1 calc R
C9 C 0.06506(17) 0.3762(3) -0.07145(17) 0.0277(6) Uani 1 1 d .
H9A H 0.0480 0.4298 -0.1174 0.033 Uiso 1 1 calc R
C10 C 0.09730(16) 0.4372(3) -0.00032(17) 0.0255(6) Uani 1 1 d .
H10A H 0.1033 0.5329 0.0028 0.031 Uiso 1 1 calc R
C11 C 0.12053(15) 0.3562(3) 0.06579(16) 0.0196(5) Uani 1 1 d .
C12 C 0.14856(15) 0.4128(3) 0.14750(16) 0.0202(5) Uani 1 1 d .
H12A H 0.1745 0.5020 0.1408 0.024 Uiso 1 1 calc R
H12B H 0.1020 0.4258 0.1806 0.024 Uiso 1 1 calc R
C13 C 0.28848(15) 0.3353(3) 0.16103(15) 0.0178(5) Uani 1 1 d .
C14 C 0.32889(15) 0.4573(3) 0.17578(15) 0.0186(5) Uani 1 1 d .
H14A H 0.3032 0.5273 0.2038 0.022 Uiso 1 1 calc R
C15 C 0.40557(15) 0.4800(3) 0.15076(15) 0.0198(5) Uani 1 1 d .
C16 C 0.44163(16) 0.3722(3) 0.11121(16) 0.0221(5) Uani 1 1 d .
H16A H 0.4948 0.3832 0.0949 0.026 Uiso 1 1 calc R
C17 C 0.40238(15) 0.2511(3) 0.09531(16) 0.0218(5) Uani 1 1 d .
H17A H 0.4281 0.1809 0.0676 0.026 Uiso 1 1 calc R
C18 C 0.32515(16) 0.2316(3) 0.11980(15) 0.0196(5) Uani 1 1 d .
C19 C 0.45062(17) 0.6144(3) 0.16522(17) 0.0247(6) Uani 1 1 d .
C20 C 0.3967(2) 0.7256(3) 0.19640(19) 0.0339(7) Uani 1 1 d .
H20A H 0.3759 0.6965 0.2476 0.051 Uiso 1 1 calc R
H20B H 0.3517 0.7426 0.1561 0.051 Uiso 1 1 calc R
H20C H 0.4281 0.8090 0.2055 0.051 Uiso 1 1 calc R
C21 C 0.52280(19) 0.5916(4) 0.22703(19) 0.0362(7) Uani 1 1 d .
H21A H 0.5036 0.5607 0.2787 0.054 Uiso 1 1 calc R
H21B H 0.5525 0.6767 0.2357 0.054 Uiso 1 1 calc R
H21C H 0.5584 0.5228 0.2062 0.054 Uiso 1 1 calc R
C22 C 0.48221(19) 0.6629(3) 0.08473(18) 0.0310(7) Uani 1 1 d .
H22A H 0.4367 0.6780 0.0446 0.046 Uiso 1 1 calc R
H22B H 0.5179 0.5937 0.0644 0.046 Uiso 1 1 calc R
H22C H 0.5121 0.7477 0.0940 0.046 Uiso 1 1 calc R

loop_
_atom_site_aniso_label
_atom_site_aniso_U_11
_atom_site_aniso_U_22
_atom_site_aniso_U_33
_atom_site_aniso_U_23
_atom_site_aniso_U_13
_atom_site_aniso_U_12
Cu 0.02093(18) 0.01627(17) 0.01832(17) -0.00164(12) 0.00149(12) -0.00244(11)
N1 0.0194(11) 0.0231(11) 0.0218(11) 0.0010(9) 0.0020(9) -0.0016(9)
N2 0.0188(11) 0.0219(11) 0.0193(10) -0.0005(9) 0.0022(9) -0.0015(8)
N3 0.0183(11) 0.0176(10) 0.0170(10) -0.0018(8) 0.0023(8) -0.0003(8)
O1 0.0249(10) 0.0202(10) 0.0320(10) -0.0085(8) 0.0103(8) -0.0012(7)
O2 0.0349(11) 0.0200(10) 0.0264(10) -0.0032(8) 0.0039(9) -0.0077(8)
O3 0.0243(11) 0.0555(15) 0.0259(10) -0.0036(10) 0.0028(9) 0.0014(10)
O4 0.0346(12) 0.0402(13) 0.0357(12) -0.0050(10) 0.0134(10) 0.0035(9)
O5 0.0490(15) 0.0486(16) 0.0662(17) -0.0309(14) 0.0167(13) -0.0151(12)
O6 0.0471(15) 0.0699(19) 0.0510(15) 0.0335(14) 0.0091(13) 0.0135(13)
O7 0.0330(14) 0.0555(18) 0.122(3) -0.0401(18) -0.0118(16) -0.0008(12)
O8 0.0690(19) 0.0310(14) 0.094(2) -0.0099(15) 0.0026(17) 0.0114(13)
O9 0.160(3) 0.061(2) 0.0449(16) -0.0113(14) 0.049(2) -0.062(2)
O10 0.0422(13) 0.0401(13) 0.0320(11) 0.0043(10) 0.0066(10) -0.0163(10)
O11 0.0483(14) 0.0393(13) 0.0365(12) -0.0115(10) 0.0134(11) -0.0056(10)
Cl1 0.0223(3) 0.0258(3) 0.0220(3) -0.0024(3) 0.0044(3) -0.0011(2)
Cl2 0.0366(4) 0.0234(3) 0.0340(4) -0.0021(3) 0.0099(3) -0.0088(3)
C1 0.0258(14) 0.0229(14) 0.0312(15) 0.0003(12) 0.0000(12) -0.0021(11)
C2 0.0295(16) 0.0297(16) 0.0375(16) 0.0091(13) -0.0036(13) 0.0020(12)
C3 0.0274(15) 0.0437(19) 0.0259(14) 0.0053(13) -0.0045(12) -0.0030(13)
C4 0.0245(14) 0.0342(16) 0.0244(14) -0.0009(12) 0.0000(11) -0.0061(12)
C5 0.0169(12) 0.0238(13) 0.0207(12) -0.0020(11) 0.0061(10) -0.0035(10)
C6 0.0221(13) 0.0207(13) 0.0193(12) -0.0040(10) 0.0037(10) -0.0012(10)
C7 0.0255(14) 0.0260(14) 0.0215(13) -0.0038(11) 0.0033(11) -0.0014(11)
C8 0.0204(14) 0.0377(16) 0.0206(13) -0.0017(12) 0.0027(11) 0.0002(11)
C9 0.0239(14) 0.0368(17) 0.0224(13) 0.0045(12) 0.0022(11) 0.0064(12)
C10 0.0235(14) 0.0238(14) 0.0298(14) 0.0030(12) 0.0066(12) 0.0046(10)
C11 0.0142(12) 0.0224(13) 0.0223(13) -0.0013(10) 0.0028(10) 0.0011(9)
C12 0.0175(12) 0.0173(12) 0.0260(13) -0.0025(10) 0.0024(11) 0.0016(9)
C13 0.0167(12) 0.0196(12) 0.0171(12) 0.0003(10) 0.0022(10) 0.0000(9)
C14 0.0213(13) 0.0183(12) 0.0163(11) 0.0002(10) 0.0022(10) 0.0017(10)
C15 0.0207(13) 0.0232(13) 0.0150(11) 0.0030(10) -0.0010(10) -0.0018(10)
C16 0.0192(13) 0.0280(14) 0.0193(12) 0.0004(11) 0.0034(10) -0.0006(10)
C17 0.0218(13) 0.0242(14) 0.0196(12) -0.0018(11) 0.0027(10) 0.0042(10)
C18 0.0237(13) 0.0176(12) 0.0176(12) -0.0002(10) 0.0025(10) -0.0004(10)
C19 0.0280(14) 0.0245(14) 0.0218(13) 0.0007(11) 0.0037(11) -0.0088(11)
C20 0.0455(18) 0.0218(15) 0.0358(16) -0.0045(13) 0.0114(14) -0.0108(13)
C21 0.0355(17) 0.0433(19) 0.0285(15) 0.0005(14) -0.0065(13) -0.0148(14)
C22 0.0368(16) 0.0297(15) 0.0274(15) 0.0035(12) 0.0093(13) -0.0078(12)

loop_
_atom_type_symbol
_atom_type_description
_atom_type_scat_dispersion_real
_atom_type_scat_dispersion_imag
_atom_type_scat_source
C C 0.0033 0.0016 'International Tables Vol C Tables 4.2.6.8 and 6.1.1.4'
H H 0.0000 0.0000 'International Tables Vol C Tables 4.2.6.8 and 6.1.1.4'
N N 0.0061 0.0033 'International Tables Vol C Tables 4.2.6.8 and 6.1.1.4'
O O 0.0106 0.0060 'International Tables Vol C Tables 4.2.6.8 and 6.1.1.4'
Cl Cl 0.1484 0.1585 'International Tables Vol C Tables 4.2.6.8 and 6.1.1.4'
Cu Cu 0.3201 1.2651 'International Tables Vol C Tables 4.2.6.8 and 6.1.1.4'

loop_
_geom_angle_atom_site_label_1
_geom_angle_atom_site_label_2
_geom_angle_atom_site_label_3
_geom_angle
O2 Cu N1 97.34(9)
O2 Cu N2 96.16(9)
N1 Cu N2 165.67(9)
O2 Cu N3 179.46(9)
N1 Cu N3 83.11(9)
N2 Cu N3 83.37(9)
O2 Cu O1 99.22(7)
N1 Cu O1 91.98(9)
N2 Cu O1 90.59(8)
N3 Cu O1 81.06(7)
C1 N1 C5 118.8(2)
C1 N1 Cu 127.79(19)
C5 N1 Cu 113.21(18)
C7 N2 C11 118.8(2)
C7 N2 Cu 127.8(2)
C11 N2 Cu 113.12(17)
C13 N3 C12 111.01(19)
C13 N3 C6 111.4(2)
C12 N3 C6 112.30(19)
C13 N3 Cu 110.93(15)
C12 N3 Cu 105.57(16)
C6 N3 Cu 105.29(15)
C18 O1 Cu 108.86(14)
O6 Cl1 O5 109.70(18)
O6 Cl1 O3 109.97(15)
O5 Cl1 O3 108.53(15)
O6 Cl1 O4 110.88(15)
O5 Cl1 O4 108.51(14)
O3 Cl1 O4 109.21(13)
O8 Cl2 O10 112.14(17)
O8 Cl2 O7 108.73(17)
O10 Cl2 O7 109.46(18)
O8 Cl2 O9 111.2(2)
O10 Cl2 O9 108.52(15)
O7 Cl2 O9 106.6(2)
N1 C1 C2 122.2(3)
C3 C2 C1 118.8(3)
C2 C3 C4 119.8(3)
C3 C4 C5 118.9(3)
N1 C5 C4 121.6(3)
N1 C5 C6 115.7(2)
C4 C5 C6 122.7(2)
N3 C6 C5 109.2(2)
N2 C7 C8 122.5(3)
C7 C8 C9 119.0(3)
C8 C9 C10 119.1(3)
C11 C10 C9 118.9(3)
N2 C11 C10 121.6(2)
N2 C11 C12 115.4(2)
C10 C11 C12 122.9(2)
N3 C12 C11 109.2(2)
C14 C13 C18 119.7(2)
C14 C13 N3 119.6(2)
C18 C13 N3 120.6(2)
C15 C14 C13 122.0(2)
C14 C15 C16 116.8(2)
C14 C15 C19 122.9(2)
C16 C15 C19 120.4(2)
C17 C16 C15 122.1(2)
C16 C17 C18 120.1(2)
O1 C18 C17 122.3(2)
O1 C18 C13 118.5(2)
C17 C18 C13 119.3(2)
C20 C19 C15 112.3(2)
C20 C19 C21 109.4(3)
C15 C19 C21 109.1(2)
C20 C19 C22 108.3(2)
C15 C19 C22 109.2(2)
C21 C19 C22 108.5(2)

loop_
_geom_bond_atom_site_label_1
_geom_bond_atom_site_label_2
_geom_bond_distance
Cu O2 1.980(2)
Cu N1 1.990(2)
Cu N2 2.000(2)
Cu N3 2.041(2)
Cu O1 2.260(2)
N1 C1 1.346(4)
N1 C5 1.349(3)
N2 C7 1.339(3)
N2 C11 1.351(3)
N3 C13 1.475(3)
N3 C12 1.495(3)
N3 C6 1.495(3)
O1 C18 1.371(3)
O3 Cl1 1.439(2)
O4 Cl1 1.443(2)
O5 Cl1 1.432(3)
O6 Cl1 1.421(2)
O7 Cl2 1.436(3)
O8 Cl2 1.408(3)
O9 Cl2 1.443(3)
O10 Cl2 1.411(2)
C1 C2 1.380(4)
C2 C3 1.375(5)
C3 C4 1.380(4)
C4 C5 1.386(4)
C5 C6 1.500(4)
C7 C8 1.377(4)
C8 C9 1.378(4)
C9 C10 1.390(4)
C10 C11 1.384(4)
C11 C12 1.501(4)
C13 C14 1.392(4)
C13 C18 1.394(3)
C14 C15 1.389(3)
C15 C16 1.405(4)
C15 C19 1.534(4)
C16 C17 1.378(4)
C17 C18 1.390(4)
C19 C20 1.531(4)
C19 C21 1.535(4)
C19 C22 1.540(4)

loop_
_geom_torsion_atom_site_label_1
_geom_torsion_atom_site_label_2
_geom_torsion_atom_site_label_3
_geom_torsion_atom_site_label_4
_geom_torsion
O2 Cu N1 C1 19.1(2)
N2 Cu N1 C1 179.3(3)
N3 Cu N1 C1 -161.2(2)
O1 Cu N1 C1 -80.4(2)
O2 Cu N1 C5 -165.53(17)
N2 Cu N1 C5 -5.3(4)
N3 Cu N1 C5 14.17(17)
O1 Cu N1 C5 94.91(17)
O2 Cu N2 C7 -16.0(2)
N1 Cu N2 C7 -176.3(3)
N3 Cu N2 C7 164.2(2)
O1 Cu N2 C7 83.3(2)
O2 Cu N2 C11 169.28(17)
N1 Cu N2 C11 9.0(4)
N3 Cu N2 C11 -10.46(17)
O1 Cu N2 C11 -91.38(17)
O2 Cu N3 C13 -122(9)
N1 Cu N3 C13 91.58(17)
N2 Cu N3 C13 -93.18(17)
O1 Cu N3 C13 -1.53(16)
O2 Cu N3 C12 -2(9)
N1 Cu N3 C12 -148.08(16)
N2 Cu N3 C12 27.16(15)
O1 Cu N3 C12 118.81(15)
O2 Cu N3 C6 117(9)
N1 Cu N3 C6 -29.10(16)
N2 Cu N3 C6 146.14(16)
O1 Cu N3 C6 -122.21(16)
O2 Cu O1 C18 -178.53(16)
N1 Cu O1 C18 -80.76(17)
N2 Cu O1 C18 85.14(17)
N3 Cu O1 C18 1.95(16)
C5 N1 C1 C2 1.5(4)
Cu N1 C1 C2 176.6(2)
N1 C1 C2 C3 -0.7(4)
C1 C2 C3 C4 -0.7(4)
C2 C3 C4 C5 1.3(4)
C1 N1 C5 C4 -0.9(4)
Cu N1 C5 C4 -176.73(19)
C1 N1 C5 C6 -178.9(2)
Cu N1 C5 C6 5.3(3)
C3 C4 C5 N1 -0.4(4)
C3 C4 C5 C6 177.4(2)
C13 N3 C6 C5 -81.8(2)
C12 N3 C6 C5 152.9(2)
Cu N3 C6 C5 38.5(2)
N1 C5 C6 N3 -30.4(3)
C4 C5 C6 N3 151.7(2)
C11 N2 C7 C8 -0.3(4)
Cu N2 C7 C8 -174.74(19)
N2 C7 C8 C9 1.7(4)
C7 C8 C9 C10 -1.0(4)
C8 C9 C10 C11 -0.9(4)
C7 N2 C11 C10 -1.7(4)
Cu N2 C11 C10 173.50(19)
C7 N2 C11 C12 174.9(2)
Cu N2 C11 C12 -9.9(3)
C9 C10 C11 N2 2.3(4)
C9 C10 C11 C12 -174.0(2)
C13 N3 C12 C11 81.8(2)
C6 N3 C12 C11 -152.7(2)
Cu N3 C12 C11 -38.5(2)
N2 C11 C12 N3 33.3(3)
C10 C11 C12 N3 -150.1(2)
C12 N3 C13 C14 64.2(3)
C6 N3 C13 C14 -61.8(3)
Cu N3 C13 C14 -178.75(19)
C12 N3 C13 C18 -116.0(3)
C6 N3 C13 C18 118.0(3)
Cu N3 C13 C18 1.0(3)
C18 C13 C14 C15 -0.1(4)
N3 C13 C14 C15 179.7(2)
C13 C14 C15 C16 -1.4(4)
C13 C14 C15 C19 179.0(2)
C14 C15 C16 C17 2.1(4)
C19 C15 C16 C17 -178.4(2)
C15 C16 C17 C18 -1.1(4)
Cu O1 C18 C17 177.4(2)
Cu O1 C18 C13 -2.0(3)
C16 C17 C18 O1 -179.9(2)
C16 C17 C18 C13 -0.5(4)
C14 C13 C18 O1 -179.4(2)
N3 C13 C18 O1 0.8(4)
C14 C13 C18 C17 1.2(4)
N3 C13 C18 C17 -178.6(2)
C14 C15 C19 C20 -9.7(4)
C16 C15 C19 C20 170.8(3)
C14 C15 C19 C21 111.8(3)
C16 C15 C19 C21 -67.8(3)
C14 C15 C19 C22 -129.8(3)
C16 C15 C19 C22 50.7(3)
